data_7240601
loop_
_publ_author_name
'Bo, Qi-Bing'
'Wang, Jia-Yin'
'Shi, Yang'
'Tao, Dong-Liang'
'Yin, Guo-Yin'

_publ_section_title
;
 2D chain layer versus 1D chain: rigid aromatic benzoate disassembling
 flexible alicyclic dicarboxylate-based lanthanide coordination polymers
 with enhanced photoluminescence and characteristic behavior of
 single-molecule magnet.
;
_journal_name_full CrystEngComm
_journal_paper_doi 10.1039/D0CE00583E
_journal_year 2020
_chemical_formula_moiety 'C12 H11 Dy O7'
_chemical_formula_sum 'C12 H11 Dy O7'
_chemical_formula_weight 429.71
_space_group_crystal_system monoclinic
_space_group_IT_number 14
_space_group_name_Hall '-P 2ybc'
_space_group_name_H-M_alt 'P 1 21/c 1'
_atom_sites_solution_hydrogens mixed
_atom_sites_solution_primary direct
_audit_creation_date 2019-11-02
_audit_creation_method
;
Olex2 1.2-alpha
(compiled 2016.11.07 svn.r3352 for OlexSys, GUI svn.r5261)
;
_audit_update_record
;
2019-11-02 deposited with the CCDC.	2020-06-03 downloaded from the CCDC.
;
_cell_angle_alpha 90
_cell_angle_beta 148.21(5)
_cell_angle_gamma 90
_cell_formula_units_Z 4
_cell_length_a 13.758(3)
_cell_length_b 7.4103(2)
_cell_length_c 23.889(5)
_cell_measurement_reflns_used 4219
_cell_measurement_temperature 293(2)
_cell_measurement_theta_max 29.0140
_cell_measurement_theta_min 3.9120
_cell_volume 1283.0(18)
_computing_cell_refinement 'CrysAlisPro 1.171.38.46 (Rigaku OD, 2015)'
_computing_data_collection 'CrysAlisPro 1.171.38.46 (Rigaku OD, 2015)'
_computing_data_reduction 'CrysAlisPro 1.171.38.46 (Rigaku OD, 2015)'
_computing_molecular_graphics 'Olex2 (Dolomanov et al., 2009)'
_computing_publication_material 'Olex2 (Dolomanov et al., 2009)'
_computing_structure_refinement 'ShelXL (Sheldrick, 2015)'
_computing_structure_solution 'SIR2004 (Burla et al., 2007)'
_diffrn_ambient_temperature 293(2)
_diffrn_detector 'CCD plate'
_diffrn_detector_area_resol_mean 16.0355
_diffrn_detector_type Eos
_diffrn_measured_fraction_theta_full 0.996
_diffrn_measured_fraction_theta_max 0.997
_diffrn_measurement_details
;
List of Runs (angles in degrees, time in seconds):

  # Type    Start    End  Width  t~exp~   \w     \q     \k     \f   Frames
#--------------------------------------------------------------------------
  1  \w    -25.00  55.00   1.00    1.00    --   16.01 -99.00 -60.00   80
  2  \w    -25.00  22.00   1.00    1.00    --  -17.11 -99.00  30.00   47
  3  \w    -86.00  52.00   1.00    1.00    --  -17.11   0.00 -90.00  138
  4  \w    -53.00  15.00   1.00    1.00    --   16.01 -37.00  30.00   68
;
_diffrn_measurement_device 'four-circle diffractometer'
_diffrn_measurement_device_type 'Xcalibur, Eos, Gemini'
_diffrn_measurement_method '\w scans'
_diffrn_orient_matrix_type 'CrysAlisPro convention (1999,Acta A55,543-557)'
_diffrn_orient_matrix_UB_11 -0.0866963000
_diffrn_orient_matrix_UB_12 -0.0413223000
_diffrn_orient_matrix_UB_13 -0.0475035000
_diffrn_orient_matrix_UB_21 0.0328277000
_diffrn_orient_matrix_UB_22 -0.0326794000
_diffrn_orient_matrix_UB_23 -0.0100121000
_diffrn_orient_matrix_UB_31 0.0313734000
_diffrn_orient_matrix_UB_32 -0.0798737000
_diffrn_orient_matrix_UB_33 0.0286332000
_diffrn_radiation_monochromator graphite
_diffrn_radiation_probe x-ray
_diffrn_radiation_type MoK\a
_diffrn_radiation_wavelength 0.71073
_diffrn_reflns_av_R_equivalents 0.0243
_diffrn_reflns_av_unetI/netI 0.0250
_diffrn_reflns_Laue_measured_fraction_full 0.996
_diffrn_reflns_Laue_measured_fraction_max 0.997
_diffrn_reflns_limit_h_max 16
_diffrn_reflns_limit_h_min -17
_diffrn_reflns_limit_k_max 9
_diffrn_reflns_limit_k_min -9
_diffrn_reflns_limit_l_max 29
_diffrn_reflns_limit_l_min -29
_diffrn_reflns_number 8184
_diffrn_reflns_point_group_measured_fraction_full 0.996
_diffrn_reflns_point_group_measured_fraction_max 0.997
_diffrn_reflns_theta_full 25.242
_diffrn_reflns_theta_max 26.368
_diffrn_reflns_theta_min 3.413
_diffrn_source 'fine-focus sealed X-ray tube'
_diffrn_source_type 'Enhance (Mo) X-ray Source'
_exptl_absorpt_coefficient_mu 5.852
_exptl_absorpt_correction_T_max 1.00000
_exptl_absorpt_correction_T_min 0.53073
_exptl_absorpt_correction_type multi-scan
_exptl_absorpt_process_details
;
CrysAlisPro 1.171.38.46 (Rigaku Oxford Diffraction, 2015)
Empirical absorption correction using spherical harmonics,
 implemented in SCALE3 ABSPACK scaling algorithm.
;
_exptl_crystal_colour 'clear whiteish white'
_exptl_crystal_colour_lustre clear
_exptl_crystal_colour_modifier whiteish
_exptl_crystal_colour_primary white
_exptl_crystal_density_diffrn 2.224
_exptl_crystal_description needle
_exptl_crystal_F_000 820
_exptl_crystal_size_max 0.4
_exptl_crystal_size_mid 0.2
_exptl_crystal_size_min 0.06
_refine_diff_density_max 0.838
_refine_diff_density_min -0.615
_refine_diff_density_rms 0.099
_refine_ls_extinction_method none
_refine_ls_goodness_of_fit_ref 1.094
_refine_ls_hydrogen_treatment constr
_refine_ls_matrix_type full
_refine_ls_number_parameters 182
_refine_ls_number_reflns 2615
_refine_ls_number_restraints 0
_refine_ls_restrained_S_all 1.094
_refine_ls_R_factor_all 0.0220
_refine_ls_R_factor_gt 0.0182
_refine_ls_shift/su_max 0.000
_refine_ls_shift/su_mean 0.000
_refine_ls_structure_factor_coef Fsqd
_refine_ls_weighting_details
;
 w=1/[\s^2^(Fo^2^)+(0.0176P)^2^+0.8995P]
 where P=(Fo^2^+2Fc^2^)/3
;
_refine_ls_weighting_scheme calc
_refine_ls_wR_factor_gt 0.0417
_refine_ls_wR_factor_ref 0.0433
_reflns_Friedel_coverage 0.000
_reflns_number_gt 2362
_reflns_number_total 2615
_reflns_threshold_expression 'I > 2\s(I)'
_cod_data_source_file d0ce00583e2.cif
_cod_data_source_block cpdc-bc-Dy
_cod_original_cell_volume 1283.1(10)
_cod_database_code 7240601
_shelxl_version_number 2013-2
_chemical_oxdiff_formula 'C H O Dy Ba'
_shelx_space_group_comment
;
The symmetry employed for this shelxl refinement is uniquely defined
by the following loop, which should always be used as a source of
symmetry information in preference to the above space-group names.
They are only intended as comments.
;
_reflns_odcompleteness_completeness 99.51
_reflns_odcompleteness_iscentric 1
_reflns_odcompleteness_theta 26.32
_olex2_refinement_description
;
1. Fixed Uiso
 At 1.2 times of:
  All C(H) groups, All C(H,H) groups
 At 1.5 times of:
  All O(H,H) groups
2.a Rotating group:
 O7(H7A,H7B)
2.b Ternary CH refined with riding coordinates:
 C3(H3), C4(H4)
2.c Secondary CH2 refined with riding coordinates:
 C5(H5A,H5B)
2.d Aromatic/amide H refined with riding coordinates:
 C8(H8), C12(H12), C9(H9), C10(H10), C11(H11)
;
_olex2_submission_special_instructions 'No special instructions were received'
_oxdiff_exptl_absorpt_empirical_details
;
Empirical correction (ABSPACK) includes:
- Absorption correction using spherical harmonics
- Frame scaling
;
_oxdiff_exptl_absorpt_empirical_full_max 1.537
_oxdiff_exptl_absorpt_empirical_full_min 0.751

loop_
_space_group_symop_operation_xyz
'x, y, z'
'-x, y+1/2, -z+1/2'
'-x, -y, -z'
'x, -y-1/2, z-1/2'

loop_
_atom_site_label
_atom_site_type_symbol
_atom_site_fract_x
_atom_site_fract_y
_atom_site_fract_z
_atom_site_U_iso_or_equiv
_atom_site_adp_type
_atom_site_occupancy
_atom_site_site_symmetry_order
_atom_site_calc_flag
_atom_site_refinement_flags_posn
_atom_site_refinement_flags_adp
_atom_site_refinement_flags_occupancy
_atom_site_disorder_assembly
_atom_site_disorder_group
Dy1 Dy 0.39678(2) 0.43996(2) 0.20438(2) 0.01366(6) Uani 1 1 d . . . . .
O1 O 0.5965(3) 0.6493(3) 0.34595(16) 0.0196(5) Uani 1 1 d . . . . .
O3 O 0.6636(3) 0.2742(3) 0.35761(16) 0.0196(5) Uani 1 1 d . . . . .
O5 O 0.5968(3) 0.4989(3) 0.2305(2) 0.0275(5) Uani 1 1 d . . . . .
O7 O 0.1631(3) 0.5867(3) 0.14262(18) 0.0240(5) Uani 1 1 d . . . . .
H7A H 0.0798 0.5093 0.1134 0.036 Uiso 1 1 d GR . . . .
H7B H 0.1073 0.6682 0.0949 0.036 Uiso 1 1 d GR . . . .
O6 O 0.6613(3) 0.7834(3) 0.24060(18) 0.0242(5) Uani 1 1 d . . . . .
O4 O 0.8029(3) 0.0550(3) 0.46918(18) 0.0264(5) Uani 1 1 d . . . . .
O2 O 0.8678(3) 0.7331(3) 0.44880(17) 0.0227(5) Uani 1 1 d . . . . .
C6 C 0.6479(4) 0.6197(4) 0.2220(2) 0.0204(7) Uani 1 1 d . . . . .
C2 C 0.7707(4) 0.2200(4) 0.4483(2) 0.0184(7) Uani 1 1 d . . . . .
C1 C 0.7728(4) 0.6437(4) 0.4356(2) 0.0175(6) Uani 1 1 d . . . . .
C3 C 0.8652(5) 0.5469(4) 0.5273(3) 0.0231(7) Uani 1 1 d . . . . .
H3 H 0.9787 0.6047 0.5961 0.028 Uiso 1 1 calc R . . . .
C7 C 0.6947(5) 0.5620(4) 0.1867(3) 0.0239(7) Uani 1 1 d . . . . .
C4 C 0.8632(5) 0.3436(4) 0.5329(2) 0.0220(7) Uani 1 1 d . . . . .
H4 H 0.9755 0.2941 0.6047 0.026 Uiso 1 1 calc R . . . .
C5 C 0.7530(6) 0.4610(4) 0.5175(3) 0.0316(9) Uani 1 1 d . . . . .
H5A H 0.6200 0.4611 0.4481 0.038 Uiso 1 1 calc R . . . .
H5B H 0.7960 0.4736 0.5768 0.038 Uiso 1 1 calc R . . . .
C8 C 0.6755(6) 0.3836(5) 0.1621(4) 0.0445(10) Uani 1 1 d . . . . .
H8 H 0.6363 0.2990 0.1691 0.053 Uiso 1 1 calc R . . . .
C12 C 0.7570(6) 0.6854(6) 0.1784(3) 0.0382(9) Uani 1 1 d . . . . .
H12 H 0.7713 0.8059 0.1955 0.046 Uiso 1 1 calc R . . . .
C9 C 0.7142(8) 0.3308(7) 0.1272(4) 0.0682(15) Uani 1 1 d . . . . .
H9 H 0.6998 0.2106 0.1098 0.082 Uiso 1 1 calc R . . . .
C10 C 0.7740(9) 0.4545(8) 0.1179(5) 0.0699(16) Uani 1 1 d . . . . .
H10 H 0.7981 0.4185 0.0931 0.084 Uiso 1 1 calc R . . . .
C11 C 0.7983(8) 0.6299(7) 0.1448(4) 0.0594(13) Uani 1 1 d . . . . .
H11 H 0.8428 0.7127 0.1406 0.071 Uiso 1 1 calc R . . . .

loop_
_atom_site_aniso_label
_atom_site_aniso_U_11
_atom_site_aniso_U_22
_atom_site_aniso_U_33
_atom_site_aniso_U_23
_atom_site_aniso_U_13
_atom_site_aniso_U_12
Dy1 0.01392(9) 0.00979(8) 0.01389(8) 0.00014(5) 0.01126(8) 0.00039(5)
O1 0.0195(12) 0.0136(11) 0.0165(11) -0.0006(9) 0.0138(11) 0.0006(9)
O3 0.0186(11) 0.0184(11) 0.0141(10) 0.0024(9) 0.0127(10) 0.0034(9)
O5 0.0333(14) 0.0216(11) 0.0393(14) 0.0007(11) 0.0327(14) -0.0007(11)
O7 0.0218(12) 0.0169(11) 0.0287(13) 0.0041(10) 0.0207(12) 0.0030(10)
O6 0.0332(13) 0.0172(11) 0.0339(13) -0.0055(10) 0.0304(13) -0.0032(10)
O4 0.0298(14) 0.0169(12) 0.0206(12) 0.0017(9) 0.0195(12) 0.0021(10)
O2 0.0214(12) 0.0170(11) 0.0223(12) 0.0011(9) 0.0174(11) 0.0001(10)
C6 0.0164(16) 0.0244(16) 0.0172(15) -0.0006(13) 0.0138(15) 0.0006(14)
C2 0.0180(16) 0.0135(15) 0.0185(16) -0.0001(12) 0.0147(15) 0.0008(13)
C1 0.0189(16) 0.0106(14) 0.0146(14) -0.0007(12) 0.0129(15) 0.0010(13)
C3 0.0285(19) 0.0133(15) 0.0160(16) -0.0038(13) 0.0170(17) -0.0039(14)
C7 0.0220(18) 0.0295(18) 0.0187(16) -0.0007(14) 0.0170(16) 0.0023(15)
C4 0.0278(18) 0.0126(15) 0.0164(15) -0.0001(13) 0.0173(16) -0.0019(14)
C5 0.051(2) 0.0251(18) 0.037(2) -0.0031(16) 0.041(2) -0.0033(17)
C8 0.062(3) 0.032(2) 0.061(3) -0.009(2) 0.056(3) -0.003(2)
C12 0.051(2) 0.038(2) 0.046(2) 0.0019(19) 0.045(2) 0.002(2)
C9 0.102(4) 0.053(3) 0.099(4) -0.017(3) 0.093(4) 0.000(3)
C10 0.094(4) 0.086(4) 0.081(4) 0.011(3) 0.083(4) 0.026(3)
C11 0.079(4) 0.071(3) 0.076(3) 0.011(3) 0.073(3) 0.008(3)

loop_
_atom_type_symbol
_atom_type_description
_atom_type_scat_dispersion_real
_atom_type_scat_dispersion_imag
_atom_type_scat_source
C C 0.0033 0.0016 'International Tables Vol C Tables 4.2.6.8 and 6.1.1.4'
H H 0.0000 0.0000 'International Tables Vol C Tables 4.2.6.8 and 6.1.1.4'
Dy Dy -0.1892 4.4098 'International Tables Vol C Tables 4.2.6.8 and 6.1.1.4'
O O 0.0106 0.0060 'International Tables Vol C Tables 4.2.6.8 and 6.1.1.4'

loop_
_geom_angle_atom_site_label_1
_geom_angle_atom_site_label_2
_geom_angle_atom_site_label_3
_geom_angle
_geom_angle_site_symmetry_1
_geom_angle_site_symmetry_3
_geom_angle_publ_flag
O1 Dy1 O1 141.04(5) . 2_645 ?
O1 Dy1 O3 131.41(6) 2_645 2_655 ?
O1 Dy1 O3 67.35(8) . 2_655 ?
O1 Dy1 O7 84.38(11) . . ?
O1 Dy1 O4 117.16(9) . 2_655 ?
O1 Dy1 O2 51.48(8) 2_645 2_645 ?
O1 Dy1 O2 164.59(8) . 2_645 ?
O1 Dy1 C2 108.75(8) 2_645 2_655 ?
O1 Dy1 C2 92.51(10) . 2_655 ?
O1 Dy1 C1 26.58(8) 2_645 2_645 ?
O1 Dy1 C1 167.58(8) . 2_645 ?
O3 Dy1 O1 74.81(11) . . ?
O3 Dy1 O1 69.68(8) . 2_645 ?
O3 Dy1 O3 134.05(6) . 2_655 ?
O3 Dy1 O7 134.74(8) . . ?
O3 Dy1 O4 146.07(9) . 2_655 ?
O3 Dy1 O2 111.06(11) . 2_645 ?
O3 Dy1 C2 25.48(7) 2_655 2_655 ?
O3 Dy1 C2 147.14(8) . 2_655 ?
O3 Dy1 C1 120.71(8) 2_655 2_645 ?
O3 Dy1 C1 93.54(11) . 2_645 ?
O5 Dy1 O1 79.56(9) . . ?
O5 Dy1 O1 76.61(8) . 2_645 ?
O5 Dy1 O3 72.84(8) . 2_655 ?
O5 Dy1 O3 75.59(9) . . ?
O5 Dy1 O7 139.65(8) . . ?
O5 Dy1 O6 147.74(9) . 2_645 ?
O5 Dy1 O4 75.85(12) . 2_655 ?
O5 Dy1 O2 115.47(9) . 2_645 ?
O5 Dy1 C2 72.31(10) . 2_655 ?
O5 Dy1 C1 93.54(10) . 2_645 ?
O7 Dy1 O1 132.71(9) . 2_645 ?
O7 Dy1 O3 66.81(7) . 2_655 ?
O7 Dy1 O4 79.18(11) . 2_655 ?
O7 Dy1 O2 81.63(10) . 2_645 ?
O7 Dy1 C2 71.70(9) . 2_655 ?
O7 Dy1 C1 107.28(11) . 2_645 ?
O6 Dy1 O1 90.72(7) 2_645 2_645 ?
O6 Dy1 O1 93.35(8) 2_645 . ?
O6 Dy1 O3 72.19(8) 2_645 . ?
O6 Dy1 O3 133.34(7) 2_645 2_655 ?
O6 Dy1 O7 69.40(8) 2_645 . ?
O6 Dy1 O4 133.55(9) 2_645 2_655 ?
O6 Dy1 O2 75.70(8) 2_645 2_645 ?
O6 Dy1 C2 139.82(9) 2_645 2_655 ?
O6 Dy1 C1 87.00(8) 2_645 2_645 ?
O4 Dy1 O1 86.17(7) 2_655 2_645 ?
O4 Dy1 O3 50.35(6) 2_655 2_655 ?
O4 Dy1 O2 66.39(10) 2_655 2_645 ?
O4 Dy1 C2 24.87(7) 2_655 2_655 ?
O4 Dy1 C1 70.38(9) 2_655 2_645 ?
O2 Dy1 O3 112.33(9) 2_645 2_655 ?
O2 Dy1 C2 89.22(11) 2_645 2_655 ?
O2 Dy1 C1 25.73(8) 2_645 2_645 ?
C1 Dy1 C2 95.23(10) 2_645 2_655 ?
Dy1 O1 Dy1 110.45(8) . 2_655 ?
C1 O1 Dy1 128.10(19) . . ?
C1 O1 Dy1 92.32(18) . 2_655 ?
Dy1 O3 Dy1 106.68(10) . 2_645 ?
C2 O3 Dy1 90.93(17) . 2_645 ?
C2 O3 Dy1 146.7(2) . . ?
C6 O5 Dy1 143.1(2) . . ?
Dy1 O7 H7A 111.0 . . ?
Dy1 O7 H7B 110.5 . . ?
H7A O7 H7B 108.0 . . ?
C6 O6 Dy1 131.4(2) . 2_655 ?
C2 O4 Dy1 98.98(19) . 2_645 ?
C1 O2 Dy1 92.65(19) . 2_655 ?
O5 C6 C7 117.1(3) . . ?
O6 C6 O5 124.7(3) . . ?
O6 C6 C7 118.2(3) . . ?
O3 C2 Dy1 63.59(16) . 2_645 ?
O3 C2 C4 122.9(3) . . ?
O4 C2 Dy1 56.14(16) . 2_645 ?
O4 C2 O3 119.7(3) . . ?
O4 C2 C4 117.4(3) . . ?
C4 C2 Dy1 173.5(2) . 2_645 ?
O1 C1 Dy1 61.10(15) . 2_655 ?
O1 C1 C3 120.9(3) . . ?
O2 C1 Dy1 61.61(16) . 2_655 ?
O2 C1 O1 119.7(3) . . ?
O2 C1 C3 119.1(3) . . ?
C3 C1 Dy1 157.3(2) . 2_655 ?
C1 C3 H3 114.2 . . ?
C1 C3 C4 123.7(3) . . ?
C1 C3 C5 120.1(3) . . ?
C4 C3 H3 114.2 . . ?
C5 C3 H3 114.2 . . ?
C5 C3 C4 59.7(2) . . ?
C8 C7 C6 119.7(3) . . ?
C12 C7 C6 120.7(3) . . ?
C12 C7 C8 119.6(3) . . ?
C2 C4 C3 123.8(3) . . ?
C2 C4 H4 114.0 . . ?
C2 C4 C5 120.7(3) . . ?
C3 C4 H4 114.0 . . ?
C5 C4 C3 59.4(2) . . ?
C5 C4 H4 114.0 . . ?
C3 C5 C4 60.8(2) . . ?
C3 C5 H5A 117.7 . . ?
C3 C5 H5B 117.7 . . ?
C4 C5 H5A 117.7 . . ?
C4 C5 H5B 117.7 . . ?
H5A C5 H5B 114.8 . . ?
C7 C8 H8 120.0 . . ?
C9 C8 C7 119.9(4) . . ?
C9 C8 H8 120.0 . . ?
C7 C12 H12 120.1 . . ?
C7 C12 C11 119.9(4) . . ?
C11 C12 H12 120.1 . . ?
C8 C9 H9 119.9 . . ?
C10 C9 C8 120.2(4) . . ?
C10 C9 H9 119.9 . . ?
C9 C10 H10 119.9 . . ?
C11 C10 C9 120.2(4) . . ?
C11 C10 H10 119.9 . . ?
C12 C11 H11 120.0 . . ?
C10 C11 C12 120.1(5) . . ?
C10 C11 H11 120.0 . . ?

loop_
_geom_bond_atom_site_label_1
_geom_bond_atom_site_label_2
_geom_bond_distance
_geom_bond_site_symmetry_2
_geom_bond_publ_flag
Dy1 O1 2.506(2) 2_645 ?
Dy1 O1 2.366(3) . ?
Dy1 O3 2.632(2) 2_655 ?
Dy1 O3 2.354(3) . ?
Dy1 O5 2.288(2) . ?
Dy1 O7 2.373(2) . ?
Dy1 O6 2.345(2) 2_645 ?
Dy1 O4 2.470(3) 2_655 ?
Dy1 O2 2.519(3) 2_645 ?
Dy1 C2 2.938(3) 2_655 ?
Dy1 C1 2.861(3) 2_645 ?
O1 Dy1 2.506(2) 2_655 ?
O1 C1 1.281(4) . ?
O3 Dy1 2.632(2) 2_645 ?
O3 C2 1.264(4) . ?
O5 C6 1.256(4) . ?
O7 H7A 0.8767 . ?
O7 H7B 0.8754 . ?
O6 Dy1 2.345(2) 2_655 ?
O6 C6 1.250(4) . ?
O4 Dy1 2.470(3) 2_645 ?
O4 C2 1.251(4) . ?
O2 Dy1 2.519(3) 2_655 ?
O2 C1 1.243(4) . ?
C6 C7 1.495(4) . ?
C2 Dy1 2.938(3) 2_645 ?
C2 C4 1.473(4) . ?
C1 Dy1 2.861(3) 2_655 ?
C1 C3 1.482(4) . ?
C3 H3 0.9800 . ?
C3 C4 1.514(4) . ?
C3 C5 1.493(5) . ?
C7 C8 1.378(5) . ?
C7 C12 1.377(5) . ?
C4 H4 0.9800 . ?
C4 C5 1.498(5) . ?
C5 H5A 0.9700 . ?
C5 H5B 0.9700 . ?
C8 H8 0.9300 . ?
C8 C9 1.374(6) . ?
C12 H12 0.9300 . ?
C12 C11 1.383(5) . ?
C9 H9 0.9300 . ?
C9 C10 1.370(7) . ?
C10 H10 0.9300 . ?
C10 C11 1.360(7) . ?
C11 H11 0.9300 . ?

loop_
_geom_torsion_atom_site_label_1
_geom_torsion_atom_site_label_2
_geom_torsion_atom_site_label_3
_geom_torsion_atom_site_label_4
_geom_torsion
_geom_torsion_site_symmetry_1
_geom_torsion_site_symmetry_2
_geom_torsion_site_symmetry_3
_geom_torsion_site_symmetry_4
_geom_torsion_publ_flag
Dy1 O1 C1 Dy1 118.4(2) . . . 2_655 ?
Dy1 O1 C1 O2 98.4(3) . . . . ?
Dy1 O1 C1 O2 -20.0(3) 2_655 . . . ?
Dy1 O1 C1 C3 -87.7(3) . . . . ?
Dy1 O1 C1 C3 153.8(2) 2_655 . . . ?
Dy1 O3 C2 Dy1 123.2(3) . . . 2_645 ?
Dy1 O3 C2 O4 124.7(3) . . . . ?
Dy1 O3 C2 O4 1.5(3) 2_645 . . . ?
Dy1 O3 C2 C4 -55.9(5) . . . . ?
Dy1 O3 C2 C4 -179.1(3) 2_645 . . . ?
Dy1 O5 C6 O6 37.3(6) . . . . ?
Dy1 O5 C6 C7 -142.4(3) . . . . ?
Dy1 O6 C6 O5 -0.2(5) 2_655 . . . ?
Dy1 O6 C6 C7 179.5(2) 2_655 . . . ?
Dy1 O4 C2 O3 -1.6(3) 2_645 . . . ?
Dy1 O4 C2 C4 179.0(2) 2_645 . . . ?
Dy1 O2 C1 O1 19.9(3) 2_655 . . . ?
Dy1 O2 C1 C3 -154.0(2) 2_655 . . . ?
Dy1 C1 C3 C4 157.3(4) 2_655 . . . ?
Dy1 C1 C3 C5 85.6(6) 2_655 . . . ?
O1 C1 C3 C4 69.0(4) . . . . ?
O1 C1 C3 C5 -2.7(4) . . . . ?
O3 C2 C4 C3 -10.2(5) . . . . ?
O3 C2 C4 C5 61.5(4) . . . . ?
O5 C6 C7 C8 1.9(5) . . . . ?
O5 C6 C7 C12 -178.1(3) . . . . ?
O6 C6 C7 C8 -177.8(3) . . . . ?
O6 C6 C7 C12 2.2(5) . . . . ?
O4 C2 C4 C3 169.2(3) . . . . ?
O4 C2 C4 C5 -119.1(3) . . . . ?
O2 C1 C3 C4 -117.1(4) . . . . ?
O2 C1 C3 C5 171.2(3) . . . . ?
C6 C7 C8 C9 178.5(4) . . . . ?
C6 C7 C12 C11 -179.5(4) . . . . ?
C2 C4 C5 C3 -113.7(3) . . . . ?
C1 C3 C4 C2 0.6(5) . . . . ?
C1 C3 C4 C5 -108.0(4) . . . . ?
C1 C3 C5 C4 113.8(3) . . . . ?
C7 C8 C9 C10 0.8(8) . . . . ?
C7 C12 C11 C10 1.3(7) . . . . ?
C5 C3 C4 C2 108.6(4) . . . . ?
C8 C7 C12 C11 0.5(6) . . . . ?
C8 C9 C10 C11 1.1(9) . . . . ?
C12 C7 C8 C9 -1.6(6) . . . . ?
C9 C10 C11 C12 -2.1(9) . . . . ?
